data_7029877
loop_
_publ_author_name
'Becica, Joseph'
'Jackson, Andrew B.'
'Dougherty, William G.'
'Kassel, W. Scott'
'West, Nathan M.'

_publ_section_title
;
 Bis-tropolonate complexes of tungsten: scaffolds for selective side-on
 binding of nitriles, imines and ketones.
;
_journal_issue 23
_journal_name_full 'Dalton transactions (Cambridge, England : 2003)'
_journal_page_first 8738
_journal_page_last 8748
_journal_paper_doi 10.1039/c4dt00734d
_journal_volume 43
_journal_year 2014
_chemical_formula_sum 'C17 H10 O7 W'
_chemical_formula_weight 510.09
_chemical_name_common (trop)2W(CO)3
_chemical_name_systematic
; 
 ? 
;
_space_group_IT_number 2
_symmetry_cell_setting triclinic
_symmetry_space_group_name_Hall '-P 1'
_symmetry_space_group_name_H-M 'P -1'
_atom_sites_solution_hydrogens geom
_atom_sites_solution_primary direct
_atom_sites_solution_secondary difmap
_audit_creation_method SHELXL-97
_cell_angle_alpha 83.208(2)
_cell_angle_beta 79.978(2)
_cell_angle_gamma 87.293(2)
_cell_formula_units_Z 2
_cell_length_a 7.0951(8)
_cell_length_b 7.2149(8)
_cell_length_c 15.5637(18)
_cell_measurement_reflns_used 9888
_cell_measurement_temperature 100(2)
_cell_measurement_theta_max 33.17
_cell_measurement_theta_min 2.67
_cell_volume 778.76(15)
_computing_cell_refinement 'Bruker SAINT'
_computing_data_collection 'Bruker APEX2'
_computing_data_reduction 'Bruker SAINT'
_computing_molecular_graphics 'Bruker SHELXTL'
_computing_publication_material 'Bruker SHELXTL'
_computing_structure_refinement 'SHELXL-97 (Sheldrick, 2008)'
_computing_structure_solution 'SHELXS-97 (Sheldrick, 2008)'
_diffrn_ambient_temperature 100(2)
_diffrn_measured_fraction_theta_full 0.988
_diffrn_measured_fraction_theta_max 0.988
_diffrn_measurement_device_type 'Bruker APEX-II CCD'
_diffrn_measurement_method '\f and \w scans'
_diffrn_radiation_monochromator graphite
_diffrn_radiation_source 'fine-focus sealed tube'
_diffrn_radiation_type MoK\a
_diffrn_radiation_wavelength 0.71073
_diffrn_reflns_av_R_equivalents 0.0181
_diffrn_reflns_av_sigmaI/netI 0.0201
_diffrn_reflns_limit_h_max 10
_diffrn_reflns_limit_h_min -10
_diffrn_reflns_limit_k_max 10
_diffrn_reflns_limit_k_min -10
_diffrn_reflns_limit_l_max 23
_diffrn_reflns_limit_l_min -23
_diffrn_reflns_number 16242
_diffrn_reflns_theta_full 33.17
_diffrn_reflns_theta_max 33.17
_diffrn_reflns_theta_min 2.67
_exptl_absorpt_coefficient_mu 7.455
_exptl_absorpt_correction_T_max 0.5869
_exptl_absorpt_correction_T_min 0.2474
_exptl_absorpt_correction_type multi-scan
_exptl_absorpt_process_details SADABS
_exptl_crystal_colour red
_exptl_crystal_density_diffrn 2.175
_exptl_crystal_density_method 'not measured'
_exptl_crystal_description blade
_exptl_crystal_F_000 484
_exptl_crystal_size_max 0.26
_exptl_crystal_size_mid 0.10
_exptl_crystal_size_min 0.08
_refine_diff_density_max 2.451
_refine_diff_density_min -0.665
_refine_diff_density_rms 0.111
_refine_ls_extinction_method none
_refine_ls_goodness_of_fit_ref 1.050
_refine_ls_hydrogen_treatment constr
_refine_ls_matrix_type full
_refine_ls_number_parameters 226
_refine_ls_number_reflns 5860
_refine_ls_number_restraints 0
_refine_ls_restrained_S_all 1.050
_refine_ls_R_factor_all 0.0182
_refine_ls_R_factor_gt 0.0165
_refine_ls_shift/su_max 0.001
_refine_ls_shift/su_mean 0.000
_refine_ls_structure_factor_coef Fsqd
_refine_ls_weighting_details 'calc w=1/[\s^2^(Fo^2^)+(0.0199P)^2^+0.4270P] where P=(Fo^2^+2Fc^2^)/3'
_refine_ls_weighting_scheme calc
_refine_ls_wR_factor_gt 0.0387
_refine_ls_wR_factor_ref 0.0394
_reflns_number_gt 5564
_reflns_number_total 5860
_reflns_threshold_expression >2sigma(I)
_cod_data_source_file c4dt00734d1.cif
_cod_data_source_block 1
_cod_depositor_comments
;
The following automatic conversions were performed:

'_symmetry_cell_setting' value 'Triclinic' changed to 'triclinic'
according to
/usr/data/users/saulius/crontab/automatic-downloads/rss-feeds/RSC/lib/dictionaries/cif_core.dic
dictionary named 'cif_core.dic' version 2.4.2 from 2011-04-26.

Automatic conversion script
Id: cif_fix_values 2281 2013-09-26 08:29:07Z andrius 

 Adding full bibliography for 7029877--7029879.cif.
;
_cod_original_sg_symbol_H-M P-1
_cod_database_code 7029877

loop_
_symmetry_equiv_pos_as_xyz
'x, y, z'
'-x, -y, -z'

loop_
_atom_site_label
_atom_site_type_symbol
_atom_site_fract_x
_atom_site_fract_y
_atom_site_fract_z
_atom_site_U_iso_or_equiv
_atom_site_adp_type
_atom_site_occupancy
_atom_site_symmetry_multiplicity
_atom_site_calc_flag
_atom_site_refinement_flags
W1 W -0.020623(9) 0.256696(9) 0.237915(4) 0.01427(2) Uani 1 1 d .
O1 O 0.05272(18) 0.42500(18) 0.11870(8) 0.0172(2) Uani 1 1 d .
O2 O 0.23866(18) 0.38528(19) 0.24672(8) 0.0170(2) Uani 1 1 d .
O3 O -0.12748(19) 0.52197(19) 0.27212(9) 0.0179(2) Uani 1 1 d .
O4 O -0.09045(19) 0.22678(19) 0.37676(9) 0.0193(2) Uani 1 1 d .
O5 O -0.4345(2) 0.1102(2) 0.24782(13) 0.0326(4) Uani 1 1 d .
O6 O 0.2037(2) -0.1125(2) 0.29221(12) 0.0304(3) Uani 1 1 d .
O7 O -0.0199(2) -0.0210(2) 0.09610(11) 0.0302(3) Uani 1 1 d .
C1 C 0.2079(2) 0.5222(2) 0.10730(11) 0.0146(3) Uani 1 1 d .
C2 C 0.3133(2) 0.4975(2) 0.17969(11) 0.0146(3) Uani 1 1 d .
C3 C 0.4875(2) 0.5793(3) 0.18257(12) 0.0186(3) Uani 1 1 d .
H3A H 0.5352 0.5489 0.2360 0.022 Uiso 1 1 calc R
C4 C 0.6005(3) 0.6970(3) 0.11999(13) 0.0205(3) Uani 1 1 d .
H4A H 0.7161 0.7315 0.1361 0.025 Uiso 1 1 calc R
C5 C 0.5700(3) 0.7720(3) 0.03722(13) 0.0217(3) Uani 1 1 d .
H5A H 0.6663 0.8510 0.0041 0.026 Uiso 1 1 calc R
C6 C 0.4150(3) 0.7450(3) -0.00265(12) 0.0206(3) Uani 1 1 d .
H6A H 0.4180 0.8112 -0.0594 0.025 Uiso 1 1 calc R
C7 C 0.2549(3) 0.6354(3) 0.02783(12) 0.0178(3) Uani 1 1 d .
H7A H 0.1651 0.6381 -0.0110 0.021 Uiso 1 1 calc R
C8 C -0.1771(2) 0.5414(2) 0.35502(12) 0.0165(3) Uani 1 1 d .
C9 C -0.1583(2) 0.3722(3) 0.41423(11) 0.0170(3) Uani 1 1 d .
C10 C -0.2054(3) 0.3543(3) 0.50628(12) 0.0209(3) Uani 1 1 d .
H10A H -0.1906 0.2315 0.5343 0.025 Uiso 1 1 calc R
C11 C -0.2699(3) 0.4872(3) 0.56241(13) 0.0237(4) Uani 1 1 d .
H11A H -0.2914 0.4420 0.6231 0.028 Uiso 1 1 calc R
C12 C -0.3082(3) 0.6771(3) 0.54350(14) 0.0253(4) Uani 1 1 d .
H12A H -0.3476 0.7453 0.5925 0.030 Uiso 1 1 calc R
C13 C -0.2953(3) 0.7778(3) 0.46143(15) 0.0261(4) Uani 1 1 d .
H13A H -0.3290 0.9068 0.4615 0.031 Uiso 1 1 calc R
C14 C -0.2402(3) 0.7176(3) 0.37899(13) 0.0217(3) Uani 1 1 d .
H14A H -0.2463 0.8113 0.3312 0.026 Uiso 1 1 calc R
C15 C -0.2848(3) 0.1668(3) 0.24508(13) 0.0208(3) Uani 1 1 d .
C16 C 0.1206(3) 0.0199(3) 0.27101(13) 0.0210(3) Uani 1 1 d .
C17 C -0.0139(3) 0.0807(3) 0.14741(13) 0.0212(3) Uani 1 1 d .

loop_
_atom_site_aniso_label
_atom_site_aniso_U_11
_atom_site_aniso_U_22
_atom_site_aniso_U_33
_atom_site_aniso_U_23
_atom_site_aniso_U_13
_atom_site_aniso_U_12
W1 0.01373(3) 0.01476(3) 0.01425(3) 0.00118(2) -0.00367(2) -0.00184(2)
O1 0.0167(5) 0.0193(6) 0.0162(6) 0.0013(4) -0.0054(4) -0.0041(4)
O2 0.0157(5) 0.0192(6) 0.0162(5) 0.0027(4) -0.0051(4) -0.0031(4)
O3 0.0197(6) 0.0178(6) 0.0157(6) 0.0013(4) -0.0035(4) -0.0009(4)
O4 0.0238(6) 0.0179(6) 0.0155(6) 0.0018(5) -0.0036(5) -0.0013(5)
O5 0.0192(7) 0.0251(8) 0.0533(11) -0.0002(7) -0.0081(7) -0.0039(5)
O6 0.0254(7) 0.0245(7) 0.0390(9) 0.0043(6) -0.0052(6) 0.0011(6)
O7 0.0356(8) 0.0282(8) 0.0278(8) -0.0084(6) -0.0038(6) -0.0047(6)
C1 0.0152(7) 0.0146(7) 0.0140(7) -0.0016(5) -0.0026(5) 0.0001(5)
C2 0.0138(6) 0.0143(7) 0.0159(7) -0.0014(5) -0.0030(5) -0.0002(5)
C3 0.0166(7) 0.0189(8) 0.0214(8) -0.0030(6) -0.0056(6) -0.0011(6)
C4 0.0176(7) 0.0177(8) 0.0262(9) -0.0032(7) -0.0031(6) -0.0026(6)
C5 0.0224(8) 0.0163(8) 0.0243(9) -0.0012(6) 0.0023(7) -0.0039(6)
C6 0.0251(8) 0.0169(8) 0.0174(8) 0.0006(6) 0.0007(6) -0.0004(6)
C7 0.0212(8) 0.0162(7) 0.0158(7) -0.0003(6) -0.0037(6) 0.0007(6)
C8 0.0137(7) 0.0175(8) 0.0182(7) 0.0003(6) -0.0030(5) -0.0020(5)
C9 0.0148(7) 0.0201(8) 0.0159(7) 0.0009(6) -0.0034(5) -0.0031(6)
C10 0.0210(8) 0.0249(9) 0.0165(8) 0.0010(6) -0.0036(6) -0.0053(6)
C11 0.0203(8) 0.0341(11) 0.0171(8) -0.0041(7) -0.0025(6) -0.0037(7)
C12 0.0198(8) 0.0331(11) 0.0239(9) -0.0090(8) -0.0022(7) -0.0009(7)
C13 0.0227(8) 0.0255(10) 0.0302(10) -0.0065(8) -0.0027(7) 0.0003(7)
C14 0.0204(8) 0.0204(8) 0.0236(9) -0.0012(7) -0.0022(6) -0.0010(6)
C15 0.0198(8) 0.0174(8) 0.0247(9) -0.0003(6) -0.0041(6) 0.0004(6)
C16 0.0193(8) 0.0191(8) 0.0241(9) 0.0010(7) -0.0042(6) -0.0026(6)
C17 0.0213(8) 0.0204(8) 0.0213(8) -0.0004(6) -0.0026(6) -0.0031(6)

loop_
_atom_type_symbol
_atom_type_description
_atom_type_scat_dispersion_real
_atom_type_scat_dispersion_imag
_atom_type_scat_source
C C 0.0033 0.0016 'International Tables Vol C Tables 4.2.6.8 and 6.1.1.4'
H H 0.0000 0.0000 'International Tables Vol C Tables 4.2.6.8 and 6.1.1.4'
O O 0.0106 0.0060 'International Tables Vol C Tables 4.2.6.8 and 6.1.1.4'
W W -0.8490 6.8722 'International Tables Vol C Tables 4.2.6.8 and 6.1.1.4'

loop_
_geom_angle_atom_site_label_1
_geom_angle_atom_site_label_2
_geom_angle_atom_site_label_3
_geom_angle
C15 W1 C17 71.85(8)
C15 W1 C16 101.61(8)
C17 W1 C16 69.58(8)
C15 W1 O1 108.45(7)
C17 W1 O1 76.15(7)
C16 W1 O1 123.70(7)
C15 W1 O3 91.51(7)
C17 W1 O3 142.90(7)
C16 W1 O3 147.47(7)
O1 W1 O3 78.35(5)
C15 W1 O4 83.74(7)
C17 W1 O4 133.48(7)
C16 W1 O4 77.76(7)
O1 W1 O4 150.27(5)
O3 W1 O4 74.22(5)
C15 W1 O2 169.81(7)
C17 W1 O2 118.27(6)
C16 W1 O2 84.06(6)
O1 W1 O2 74.49(5)
O3 W1 O2 79.42(5)
O4 W1 O2 89.27(5)
C1 O1 W1 117.96(11)
C2 O2 W1 117.03(11)
C8 O3 W1 117.79(11)
C9 O4 W1 117.71(11)
O1 C1 C7 117.57(16)
O1 C1 C2 115.12(15)
C7 C1 C2 127.31(16)
O2 C2 C3 118.21(16)
O2 C2 C1 115.40(15)
C3 C2 C1 126.38(16)
C4 C3 C2 130.24(18)
C3 C4 C5 129.49(18)
C6 C5 C4 127.39(17)
C5 C6 C7 129.85(18)
C1 C7 C6 129.26(17)
O3 C8 C14 118.59(17)
O3 C8 C9 114.85(16)
C14 C8 C9 126.56(17)
O4 C9 C10 118.32(17)
O4 C9 C8 115.39(15)
C10 C9 C8 126.29(17)
C11 C10 C9 130.18(19)
C10 C11 C12 129.75(19)
C13 C12 C11 127.31(19)
C12 C13 C14 129.4(2)
C13 C14 C8 130.42(19)
O5 C15 W1 177.81(18)
O6 C16 W1 177.52(19)
O7 C17 W1 176.59(17)

loop_
_geom_bond_atom_site_label_1
_geom_bond_atom_site_label_2
_geom_bond_distance
W1 C15 1.9927(19)
W1 C17 1.998(2)
W1 C16 2.000(2)
W1 O1 2.0925(13)
W1 O3 2.1177(14)
W1 O4 2.1188(13)
W1 O2 2.1313(13)
O1 C1 1.308(2)
O2 C2 1.293(2)
O3 C8 1.299(2)
O4 C9 1.293(2)
O5 C15 1.148(2)
O6 C16 1.144(2)
O7 C17 1.154(2)
C1 C7 1.397(2)
C1 C2 1.447(2)
C2 C3 1.405(2)
C3 C4 1.382(3)
C4 C5 1.386(3)
C5 C6 1.386(3)
C6 C7 1.396(3)
C8 C14 1.399(3)
C8 C9 1.455(3)
C9 C10 1.405(2)
C10 C11 1.382(3)
C11 C12 1.391(3)
C12 C13 1.383(3)
C13 C14 1.389(3)
